data_2217247
loop_
_publ_author_name
'Zhangqin Yang'
'Mancheng Hu'
'Xiuhang Wang'

_publ_section_title
;
 Poly[\m~3~-aqua-\m~2~-2,4-dinitrophenolato-rubidium(I)]
;
_journal_coeditor_code PK2074
_journal_issue 1
_journal_name_full 'Acta Crystallographica Section E'
_journal_page_first m225
_journal_page_last m225
_journal_paper_doi 10.1107/S1600536807066792
_journal_volume 64
_journal_year 2008
_chemical_formula_iupac '[Rb (C6 H3 N2 O5) (H2 O)]'
_chemical_formula_moiety 'C6 H5 N2 O6 Rb'
_chemical_formula_sum 'C6 H5 N2 O6 Rb'
_chemical_formula_weight 286.59
_chemical_name_systematic
;
Poly[\m~3~-aqua-\m~2~-2,4-dinitrophenolato-rubidium(I)]
;
_space_group_IT_number 14
_symmetry_cell_setting monoclinic
_symmetry_space_group_name_Hall '-P 2ybc'
_symmetry_space_group_name_H-M 'P 1 21/c 1'
_atom_sites_solution_hydrogens geom
_atom_sites_solution_primary direct
_atom_sites_solution_secondary difmap
_audit_creation_method SHELXL-97
_cell_angle_alpha 90.00
_cell_angle_beta 93.148(5)
_cell_angle_gamma 90.00
_cell_formula_units_Z 4
_cell_length_a 5.8519(18)
_cell_length_b 20.846(7)
_cell_length_c 7.412(2)
_cell_measurement_reflns_used 1599
_cell_measurement_temperature 293(2)
_cell_measurement_theta_max 25.10
_cell_measurement_theta_min 1.95
_cell_volume 902.8(5)
_computing_cell_refinement 'APEX2 (Bruker, 2006)'
_computing_data_collection 'APEX2 (Bruker, 2006)'
_computing_data_reduction 'SAINT (Bruker, 2005)'
_computing_molecular_graphics 'SHELXTL (Sheldrick, 1997b) and DIAMOND (Brandenburg & Brendt, 2001)'
_computing_publication_material 'SHELXTL (Sheldrick, 1997b)'
_computing_structure_refinement 'SHELXL97 (Sheldrick, 1997a)'
_computing_structure_solution 'SHELXS97 (Sheldrick, 1997a)'
_diffrn_ambient_temperature 293(2)
_diffrn_measured_fraction_theta_full 1.000
_diffrn_measured_fraction_theta_max 1.000
_diffrn_measurement_device_type 'Bruker APEXII CCD area-detector'
_diffrn_measurement_method '\f and \w'
_diffrn_radiation_monochromator graphite
_diffrn_radiation_source 'fine-focus sealed tube'
_diffrn_radiation_type MoK\a
_diffrn_radiation_wavelength 0.71073
_diffrn_reflns_av_R_equivalents 0.0631
_diffrn_reflns_av_sigmaI/netI 0.0635
_diffrn_reflns_limit_h_max 6
_diffrn_reflns_limit_h_min -6
_diffrn_reflns_limit_k_max 24
_diffrn_reflns_limit_k_min -20
_diffrn_reflns_limit_l_max 8
_diffrn_reflns_limit_l_min -7
_diffrn_reflns_number 4449
_diffrn_reflns_theta_full 25.10
_diffrn_reflns_theta_max 25.10
_diffrn_reflns_theta_min 1.95
_diffrn_standards_number 0
_exptl_absorpt_coefficient_mu 5.497
_exptl_absorpt_correction_T_max 0.202
_exptl_absorpt_correction_T_min 0.125
_exptl_absorpt_correction_type multi-scan
_exptl_absorpt_process_details '(SADABS; Sheldrick, 1996)'
_exptl_crystal_colour yellow
_exptl_crystal_density_diffrn 2.109
_exptl_crystal_density_method 'not measured'
_exptl_crystal_description block
_exptl_crystal_F_000 560
_exptl_crystal_size_max 0.40
_exptl_crystal_size_mid 0.35
_exptl_crystal_size_min 0.30
_refine_diff_density_max 0.496
_refine_diff_density_min -0.707
_refine_ls_extinction_coef 0.0120(18)
_refine_ls_extinction_expression Fc^*^=kFc[1+0.001xFc^2^\l^3^/sin(2\q)]^-1/4^
_refine_ls_extinction_method 'SHELXL97 (Sheldrick, 1997a)'
_refine_ls_goodness_of_fit_ref 1.001
_refine_ls_hydrogen_treatment mixed
_refine_ls_matrix_type full
_refine_ls_number_parameters 143
_refine_ls_number_reflns 1599
_refine_ls_number_restraints 3
_refine_ls_restrained_S_all 1.000
_refine_ls_R_factor_all 0.0543
_refine_ls_R_factor_gt 0.0368
_refine_ls_shift/su_max 0.002
_refine_ls_shift/su_mean 0.000
_refine_ls_structure_factor_coef Fsqd
_refine_ls_weighting_details 'calc w=1/[\s^2^(Fo^2^)+(0.0556P)^2^+0.12P] where P=(Fo^2^+2Fc^2^)/3'
_refine_ls_weighting_scheme calc
_refine_ls_wR_factor_gt 0.0948
_refine_ls_wR_factor_ref 0.1009
_reflns_number_gt 1214
_reflns_number_total 1599
_reflns_threshold_expression I>2\s(I)
_cod_data_source_file pk2074.cif
_cod_data_source_block I
_cod_original_sg_symbol_H-M 'P 21/c'
_cod_database_code 2217247
_cod_database_fobs_code 2217247

loop_
_symmetry_equiv_pos_as_xyz
'x, y, z'
'-x, y+1/2, -z+1/2'
'-x, -y, -z'
'x, -y-1/2, z-1/2'

loop_
_atom_site_type_symbol
_atom_site_label
_atom_site_fract_x
_atom_site_fract_y
_atom_site_fract_z
_atom_site_U_iso_or_equiv
_atom_site_adp_type
_atom_site_calc_flag
_atom_site_refinement_flags
_atom_site_occupancy
Rb Rb1 0.18947(8) 1.00955(2) 0.24241(6) 0.0381(2) Uani d . 1
O O1 -0.0671(5) 0.91314(15) 0.4428(4) 0.0404(8) Uani d . 1
O O2 0.3775(6) 0.93503(16) 0.5483(5) 0.0580(11) Uani d . 1
O O3 0.5150(5) 0.86504(16) 0.7365(4) 0.0456(9) Uani d . 1
O O4 0.3512(6) 0.64498(16) 0.6287(5) 0.0537(10) Uani d . 1
O O5 0.0559(6) 0.61696(16) 0.4603(5) 0.0562(10) Uani d . 1
O O6 0.3268(7) 1.03788(18) -0.1415(5) 0.0526(9) Uani d D 1
H H6A 0.382(10) 1.0686(17) -0.086(6) 0.079 Uiso d D 1
H H6B 0.281(10) 1.053(2) -0.239(4) 0.079 Uiso d D 1
N N1 0.3753(6) 0.88137(18) 0.6150(5) 0.0331(9) Uani d . 1
N N2 0.1790(7) 0.65827(18) 0.5345(5) 0.0373(9) Uani d . 1
C C1 -0.0063(7) 0.8557(2) 0.4619(5) 0.0290(10) Uani d . 1
C C2 0.2080(7) 0.8349(2) 0.5482(5) 0.0261(10) Uani d . 1
C C3 0.2641(7) 0.7709(2) 0.5735(5) 0.0269(10) Uani d . 1
H H3 0.4019 0.7594 0.6333 0.032 Uiso calc R 1
C C4 0.1145(7) 0.7246(2) 0.5096(5) 0.0289(10) Uani d . 1
C C5 -0.0968(7) 0.7407(2) 0.4243(6) 0.0346(11) Uani d . 1
H H5 -0.1973 0.7088 0.3830 0.042 Uiso calc R 1
C C6 -0.1537(7) 0.8033(2) 0.4023(6) 0.0357(11) Uani d . 1
H H6 -0.2952 0.8131 0.3458 0.043 Uiso calc R 1

loop_
_atom_site_aniso_label
_atom_site_aniso_U_11
_atom_site_aniso_U_22
_atom_site_aniso_U_33
_atom_site_aniso_U_12
_atom_site_aniso_U_13
_atom_site_aniso_U_23
Rb1 0.0429(3) 0.0320(4) 0.0387(3) -0.0036(2) -0.0061(2) 0.00384(19)
O1 0.0411(18) 0.029(2) 0.050(2) 0.0061(15) -0.0026(16) 0.0050(15)
O2 0.069(2) 0.030(2) 0.071(3) -0.0178(18) -0.032(2) 0.0149(18)
O3 0.0428(19) 0.038(2) 0.054(2) -0.0031(15) -0.0188(17) 0.0056(16)
O4 0.067(2) 0.031(2) 0.061(3) 0.0131(17) -0.016(2) 0.0011(17)
O5 0.067(2) 0.028(2) 0.073(3) -0.0102(18) -0.003(2) -0.0112(18)
O6 0.054(2) 0.050(2) 0.053(2) -0.005(2) -0.0014(19) 0.0058(19)
N1 0.032(2) 0.031(2) 0.036(2) -0.0009(17) -0.0042(17) 0.0016(17)
N2 0.049(2) 0.026(2) 0.038(2) -0.0007(18) 0.0042(19) -0.0026(17)
C1 0.029(2) 0.030(3) 0.028(3) 0.0015(19) 0.0013(19) 0.0044(19)
C2 0.026(2) 0.023(2) 0.029(2) -0.0053(17) -0.0047(18) -0.0001(17)
C3 0.027(2) 0.031(3) 0.022(2) 0.0001(19) -0.0010(18) 0.0022(18)
C4 0.036(2) 0.023(2) 0.027(2) 0.000(2) 0.0044(18) -0.0015(18)
C5 0.035(2) 0.035(3) 0.034(3) -0.006(2) -0.001(2) -0.003(2)
C6 0.027(2) 0.045(3) 0.035(3) 0.001(2) -0.0053(19) -0.005(2)

loop_
_atom_type_symbol
_atom_type_description
_atom_type_scat_dispersion_real
_atom_type_scat_dispersion_imag
_atom_type_scat_source
C C 0.0033 0.0016 'International Tables Vol C Tables 4.2.6.8 and 6.1.1.4'
H H 0.0000 0.0000 'International Tables Vol C Tables 4.2.6.8 and 6.1.1.4'
N N 0.0061 0.0033 'International Tables Vol C Tables 4.2.6.8 and 6.1.1.4'
O O 0.0106 0.0060 'International Tables Vol C Tables 4.2.6.8 and 6.1.1.4'
Rb Rb -0.9393 2.9676 'International Tables Vol C Tables 4.2.6.8 and 6.1.1.4'

loop_
_geom_angle_atom_site_label_1
_geom_angle_atom_site_label_2
_geom_angle_atom_site_label_3
_geom_angle_site_symmetry_1
_geom_angle_site_symmetry_3
_geom_angle
O2 Rb1 O1 . 3_576 76.94(10)
O2 Rb1 O1 . . 55.06(9)
O1 Rb1 O1 3_576 . 79.77(10)
O2 Rb1 O5 . 2 158.84(11)
O1 Rb1 O5 3_576 2 81.90(10)
O1 Rb1 O5 . 2 120.93(10)
O2 Rb1 O6 . . 136.06(12)
O1 Rb1 O6 3_576 . 135.80(9)
O1 Rb1 O6 . . 139.96(10)
O5 Rb1 O6 2 . 62.29(11)
O2 Rb1 O2 . 3_676 63.18(11)
O1 Rb1 O2 3_576 3_676 68.35(10)
O1 Rb1 O2 . 3_676 115.03(9)
O5 Rb1 O2 2 3_676 108.92(10)
O6 Rb1 O2 . 3_676 98.24(10)
O2 Rb1 O6 . 3_675 73.11(11)
O1 Rb1 O6 3_576 3_675 128.52(9)
O1 Rb1 O6 . 3_675 113.35(9)
O5 Rb1 O6 2 3_675 121.87(11)
O6 Rb1 O6 . 3_675 63.31(11)
O2 Rb1 O6 3_676 3_675 60.97(10)
O2 Rb1 O3 . 3_676 102.84(9)
O1 Rb1 O3 3_576 3_676 70.30(9)
O1 Rb1 O3 . 3_676 146.73(9)
O5 Rb1 O3 2 3_676 69.62(9)
O6 Rb1 O3 . 3_676 73.29(9)
O2 Rb1 O3 3_676 3_676 40.11(8)
O6 Rb1 O3 3_675 3_676 76.78(9)
O2 Rb1 O6 . 3_575 109.00(9)
O1 Rb1 O6 3_576 3_575 94.91(10)
O1 Rb1 O6 . 3_575 54.09(9)
O5 Rb1 O6 2 3_575 72.43(10)
O6 Rb1 O6 . 3_575 97.71(9)
O2 Rb1 O6 3_676 3_575 162.41(11)
O6 Rb1 O6 3_675 3_575 134.09(13)
O3 Rb1 O6 3_676 3_575 140.73(9)
O2 Rb1 O5 . 4_575 97.36(9)
O1 Rb1 O5 3_576 4_575 147.52(9)
O1 Rb1 O5 . 4_575 71.24(9)
O5 Rb1 O5 2 4_575 100.42(8)
O6 Rb1 O5 . 4_575 69.13(9)
O2 Rb1 O5 3_676 4_575 137.72(10)
O6 Rb1 O5 3_675 4_575 77.88(10)
O3 Rb1 O5 3_676 4_575 141.14(9)
O6 Rb1 O5 3_575 4_575 56.22(10)
O2 Rb1 O4 . 4_575 66.31(9)
O1 Rb1 O4 3_576 4_575 141.08(9)
O1 Rb1 O4 . 4_575 69.16(9)
O5 Rb1 O4 2 4_575 134.11(9)
O6 Rb1 O4 . 4_575 82.20(10)
O2 Rb1 O4 3_676 4_575 103.85(9)
O6 Rb1 O4 3_675 4_575 52.17(9)
O3 Rb1 O4 3_676 4_575 128.95(9)
O6 Rb1 O4 3_575 4_575 85.63(9)
O5 Rb1 O4 4_575 4_575 36.39(8)
O2 Rb1 N1 . 3_676 82.82(9)
O1 Rb1 N1 3_576 3_676 67.35(9)
O1 Rb1 N1 . 3_676 131.67(9)
O5 Rb1 N1 2 3_676 89.25(10)
O6 Rb1 N1 . 3_676 86.10(9)
O2 Rb1 N1 3_676 3_676 19.97(8)
O6 Rb1 N1 3_675 3_676 68.15(9)
O3 Rb1 N1 3_676 3_676 20.16(8)
O6 Rb1 N1 3_575 3_676 156.48(9)
O5 Rb1 N1 4_575 3_676 144.49(9)
O4 Rb1 N1 4_575 3_676 117.89(9)
O2 Rb1 H6A . . 135.0(11)
O1 Rb1 H6A 3_576 . 122.3(6)
O1 Rb1 H6A . . 155.4(2)
O5 Rb1 H6A 2 . 58.7(11)
O6 Rb1 H6A . . 15.5(2)
O2 Rb1 H6A 3_676 . 85.5(6)
O6 Rb1 H6A 3_675 . 63.4(11)
O3 Rb1 H6A 3_676 . 57.8(2)
O6 Rb1 H6A 3_575 . 109.0(8)
O5 Rb1 H6A 4_575 . 84.5(3)
O4 Rb1 H6A 4_575 . 93.7(8)
N1 Rb1 H6A 3_676 . 71.5(4)
C1 O1 Rb1 . 3_576 120.7(3)
C1 O1 Rb1 . . 123.8(3)
Rb1 O1 Rb1 3_576 . 100.23(10)
N1 O2 Rb1 . . 142.2(3)
N1 O2 Rb1 . 3_676 99.5(2)
Rb1 O2 Rb1 . 3_676 116.82(11)
N1 O3 Rb1 . 3_676 98.5(2)
N2 O4 Rb1 . 4_576 97.0(3)
N2 O5 Rb1 . 2_545 172.5(3)
N2 O5 Rb1 . 4_576 99.1(3)
Rb1 O5 Rb1 2_545 4_576 79.58(8)
Rb1 O6 Rb1 . 3_675 116.69(11)
Rb1 O6 Rb1 . 3_575 82.29(9)
Rb1 O6 Rb1 3_675 3_575 134.09(13)
Rb1 O6 H6A . . 78(4)
Rb1 O6 H6A 3_675 . 92(4)
Rb1 O6 H6A 3_575 . 134(4)
Rb1 O6 H6B . . 144(4)
Rb1 O6 H6B 3_675 . 100(4)
Rb1 O6 H6B 3_575 . 70(4)
H6A O6 H6B . . 104.1(17)
O2 N1 O3 . . 121.8(4)
O2 N1 C2 . . 119.8(3)
O3 N1 C2 . . 118.4(4)
O2 N1 Rb1 . 3_676 60.6(2)
O3 N1 Rb1 . 3_676 61.3(2)
C2 N1 Rb1 . 3_676 176.1(3)
O4 N2 O5 . . 122.6(4)
O4 N2 C4 . . 119.4(4)
O5 N2 C4 . . 118.1(4)
O1 C1 C2 . . 124.8(4)
O1 C1 C6 . . 121.7(4)
C2 C1 C6 . . 113.4(4)
C3 C2 C1 . . 123.0(4)
C3 C2 N1 . . 116.7(3)
C1 C2 N1 . . 120.4(4)
C4 C3 C2 . . 119.3(4)
C4 C3 H3 . . 120.3
C2 C3 H3 . . 120.3
C3 C4 C5 . . 121.3(4)
C3 C4 N2 . . 118.2(4)
C5 C4 N2 . . 120.5(4)
C6 C5 C4 . . 119.5(4)
C6 C5 H5 . . 120.3
C4 C5 H5 . . 120.3
C5 C6 C1 . . 123.5(4)
C5 C6 H6 . . 118.2
C1 C6 H6 . . 118.2

loop_
_geom_bond_atom_site_label_1
_geom_bond_atom_site_label_2
_geom_bond_site_symmetry_2
_geom_bond_distance
Rb1 O2 . 2.914(3)
Rb1 O1 3_576 2.956(3)
Rb1 O1 . 2.957(3)
Rb1 O5 2 3.016(3)
Rb1 O6 . 3.057(4)
Rb1 O2 3_676 3.119(3)
Rb1 O6 3_675 3.127(4)
Rb1 O3 3_676 3.134(3)
Rb1 O6 3_575 3.228(4)
Rb1 O5 4_575 3.429(4)
Rb1 O4 4_575 3.474(4)
Rb1 N1 3_676 3.533(4)
Rb1 H6A . 3.00(5)
O1 C1 . 1.255(5)
O1 Rb1 3_576 2.956(3)
O2 N1 . 1.223(5)
O2 Rb1 3_676 3.119(3)
O3 N1 . 1.231(4)
O3 Rb1 3_676 3.134(3)
O4 N2 . 1.226(5)
O4 Rb1 4_576 3.474(4)
O5 N2 . 1.232(5)
O5 Rb1 2_545 3.016(3)
O5 Rb1 4_576 3.429(4)
O6 Rb1 3_675 3.127(4)
O6 Rb1 3_575 3.228(4)
O6 H6A . 0.818(10)
O6 H6B . 0.820(10)
N1 C2 . 1.446(5)
N1 Rb1 3_676 3.533(4)
N2 C4 . 1.443(5)
C1 C2 . 1.443(5)
C1 C6 . 1.446(6)
C2 C3 . 1.384(6)
C3 C4 . 1.369(6)
C3 H3 . 0.9300
C4 C5 . 1.398(6)
C5 C6 . 1.353(6)
C5 H5 . 0.9300
C6 H6 . 0.9300

loop_
_geom_hbond_atom_site_label_D
_geom_hbond_atom_site_label_H
_geom_hbond_atom_site_label_A
_geom_hbond_site_symmetry_A
_geom_hbond_distance_DH
_geom_hbond_distance_HA
_geom_hbond_distance_DA
_geom_hbond_angle_DHA
O6 H6B O1 3_575 0.820(10) 2.03(2) 2.822(5) 161(6)
O6 H6A O4 2_655 0.818(10) 2.27(4) 2.919(5) 137(5)

loop_
_geom_torsion_atom_site_label_1
_geom_torsion_atom_site_label_2
_geom_torsion_atom_site_label_3
_geom_torsion_atom_site_label_4
_geom_torsion_site_symmetry_1
_geom_torsion_site_symmetry_4
_geom_torsion
O2 Rb1 O1 C1 . . -57.1(3)
O1 Rb1 O1 C1 3_576 . -138.2(4)
O5 Rb1 O1 C1 2 . 147.8(3)
O6 Rb1 O1 C1 . . 65.2(4)
O2 Rb1 O1 C1 3_676 . -78.1(3)
O6 Rb1 O1 C1 3_675 . -10.5(3)
O3 Rb1 O1 C1 3_676 . -112.3(3)
O6 Rb1 O1 C1 3_575 . 118.0(4)
O5 Rb1 O1 C1 4_575 . 56.7(3)
O4 Rb1 O1 C1 4_575 . 18.0(3)
N1 Rb1 O1 C1 3_676 . -91.4(3)
O2 Rb1 O1 Rb1 . 3_576 81.14(12)
O1 Rb1 O1 Rb1 3_576 3_576 0.0
O5 Rb1 O1 Rb1 2 3_576 -74.03(13)
O6 Rb1 O1 Rb1 . 3_576 -156.60(12)
O2 Rb1 O1 Rb1 3_676 3_576 60.13(12)
O6 Rb1 O1 Rb1 3_675 3_576 127.69(9)
O3 Rb1 O1 Rb1 3_676 3_576 25.93(19)
O6 Rb1 O1 Rb1 3_575 3_576 -103.77(13)
O5 Rb1 O1 Rb1 4_575 3_576 -165.14(11)
O4 Rb1 O1 Rb1 4_575 3_576 156.16(11)
N1 Rb1 O1 Rb1 3_676 3_576 46.81(14)
O1 Rb1 O2 N1 3_576 . 125.8(5)
O1 Rb1 O2 N1 . . 39.3(5)
O5 Rb1 O2 N1 2 . 125.4(5)
O6 Rb1 O2 N1 . . -89.1(5)
O2 Rb1 O2 N1 3_676 . -162.0(6)
O6 Rb1 O2 N1 3_675 . -96.5(5)
O3 Rb1 O2 N1 3_676 . -168.2(5)
O6 Rb1 O2 N1 3_575 . 35.1(5)
O5 Rb1 O2 N1 4_575 . -21.6(5)
O4 Rb1 O2 N1 4_575 . -41.1(5)
N1 Rb1 O2 N1 3_676 . -165.8(5)
O1 Rb1 O2 Rb1 3_576 3_676 -72.12(14)
O1 Rb1 O2 Rb1 . 3_676 -158.66(19)
O5 Rb1 O2 Rb1 2 3_676 -72.6(3)
O6 Rb1 O2 Rb1 . 3_676 72.95(19)
O2 Rb1 O2 Rb1 3_676 3_676 0.0
O6 Rb1 O2 Rb1 3_675 3_676 65.50(14)
O3 Rb1 O2 Rb1 3_676 3_676 -6.18(17)
O6 Rb1 O2 Rb1 3_575 3_676 -162.86(13)
O5 Rb1 O2 Rb1 4_575 3_676 140.40(14)
O4 Rb1 O2 Rb1 4_575 3_676 120.98(17)
N1 Rb1 O2 Rb1 3_676 3_676 -3.78(13)
O2 Rb1 O6 Rb1 . 3_675 -8.0(2)
O1 Rb1 O6 Rb1 3_576 3_675 118.88(14)
O1 Rb1 O6 Rb1 . 3_675 -95.23(16)
O5 Rb1 O6 Rb1 2 3_675 158.67(17)
O2 Rb1 O6 Rb1 3_676 3_675 51.57(14)
O6 Rb1 O6 Rb1 3_675 3_675 0.0
O3 Rb1 O6 Rb1 3_676 3_675 83.33(12)
O6 Rb1 O6 Rb1 3_575 3_675 -135.87(16)
O5 Rb1 O6 Rb1 4_575 3_675 -86.57(13)
O4 Rb1 O6 Rb1 4_575 3_675 -51.39(12)
N1 Rb1 O6 Rb1 3_676 3_675 67.47(12)
O2 Rb1 O6 Rb1 . 3_575 127.89(11)
O1 Rb1 O6 Rb1 3_576 3_575 -105.25(12)
O1 Rb1 O6 Rb1 . 3_575 40.64(17)
O5 Rb1 O6 Rb1 2 3_575 -65.46(10)
O2 Rb1 O6 Rb1 3_676 3_575 -172.56(9)
O6 Rb1 O6 Rb1 3_675 3_575 135.87(16)
O3 Rb1 O6 Rb1 3_676 3_575 -140.81(10)
O6 Rb1 O6 Rb1 3_575 3_575 0.0
O5 Rb1 O6 Rb1 4_575 3_575 49.30(8)
O4 Rb1 O6 Rb1 4_575 3_575 84.48(8)
N1 Rb1 O6 Rb1 3_676 3_575 -156.66(9)
Rb1 O2 N1 O3 . . 167.0(4)
Rb1 O2 N1 O3 3_676 . 3.2(5)
Rb1 O2 N1 C2 . . -11.7(7)
Rb1 O2 N1 C2 3_676 . -175.5(3)
Rb1 O2 N1 Rb1 . 3_676 163.8(6)
Rb1 O3 N1 O2 3_676 . -3.2(5)
Rb1 O3 N1 C2 3_676 . 175.5(3)
Rb1 O4 N2 O5 4_576 . -23.8(5)
Rb1 O4 N2 C4 4_576 . 155.5(3)
Rb1 O5 N2 O4 4_576 . 24.3(5)
Rb1 O5 N2 C4 4_576 . -155.1(3)
Rb1 O1 C1 C2 3_576 . -70.6(5)
Rb1 O1 C1 C2 . . 59.7(5)
Rb1 O1 C1 C6 3_576 . 107.4(4)
Rb1 O1 C1 C6 . . -122.3(4)
O1 C1 C2 C3 . . 177.1(4)
C6 C1 C2 C3 . . -1.0(6)
O1 C1 C2 N1 . . -2.2(7)
C6 C1 C2 N1 . . 179.7(4)
O2 N1 C2 C3 . . 155.4(4)
O3 N1 C2 C3 . . -23.3(6)
O2 N1 C2 C1 . . -25.2(6)
O3 N1 C2 C1 . . 156.0(4)
C1 C2 C3 C4 . . 2.1(7)
N1 C2 C3 C4 . . -178.6(4)
C2 C3 C4 C5 . . -2.0(6)
C2 C3 C4 N2 . . 178.8(4)
O4 N2 C4 C3 . . 8.2(6)
O5 N2 C4 C3 . . -172.4(4)
O4 N2 C4 C5 . . -171.0(4)
O5 N2 C4 C5 . . 8.3(7)
C3 C4 C5 C6 . . 0.8(7)
N2 C4 C5 C6 . . -180.0(4)
C4 C5 C6 C1 . . 0.3(7)
O1 C1 C6 C5 . . -178.4(4)
C2 C1 C6 C5 . . -0.2(6)
